data_4022553
loop_
_publ_author_name
'Andrea Cappelli'
'Gal.la Pericot Mohr'
'Maurizio Anzini'
'Salvatore Vomero'
'Alessandro Donati'
'Mario Casolaro'
'Raniero Mendichi'
'Gianluca Giorgi'
'Francesco Makovec'

_publ_contact_author_address
; Dipartimento Farmaco Chimico Tecnologico,
  Universit\`a degli Studi di Siena
  Via Aldo Moro
  I-53100 Siena
  Italy
;
_publ_contact_author_email cappelli@unisi.it
_publ_contact_author_fax '+39 0577 234333'
_publ_contact_author_name 'Andrea Cappelli'
_publ_contact_author_phone '+39 0577 234230'
_publ_section_title
;
 Synthesis and Characterization of a New Benzofulvene Polymer
 Showing a Thermoreversible Polymerization Behavior
;
_journal_name_full 'Journal of Organic Chemistry'
_journal_page_first 9473
_journal_page_last 9476
_journal_paper_doi 10.1021/jo035104h
_journal_volume 68
_journal_year 2003
_chemical_formula_sum 'C21 H20 O2'
_chemical_formula_weight 304.37
_chemical_melting_point 64
_chemical_name_systematic
;
2-Ethoxycarbonyl-3-(4-methylphenyl)-1H-indene-1-spirocyclopropane
;
_space_group_IT_number 33
_symmetry_cell_setting orthorhombic
_symmetry_Int_Tables_number 33
_symmetry_space_group_name_Hall 'P 2c -2n'
_symmetry_space_group_name_H-M 'P n a 21'
_atom_sites_solution_hydrogens geom
_atom_sites_solution_primary direct
_atom_sites_solution_secondary difmap
_audit_conform_dict_location ftp://ftp.iucr.org/pub/cif_core.dic
_audit_conform_dict_name cif_core.dic
_audit_conform_dict_version 2.2
_audit_creation_date 2003-01-31T17:19:27-00:00
_audit_creation_method 'WinGX routine CIF_UPDATE'
_cell_angle_alpha 90
_cell_angle_beta 90
_cell_angle_gamma 90
_cell_formula_units_Z 8
_cell_length_a 35.395(4)
_cell_length_b 5.9840(10)
_cell_length_c 16.147(2)
_cell_measurement_reflns_used 53
_cell_measurement_temperature 293(2)
_cell_measurement_theta_max 27.819
_cell_measurement_theta_min 10.256
_cell_volume 3420.0(8)
_computing_cell_refinement 'Siemens XSCANS'
_computing_data_collection 'Siemens XSCANS'
_computing_data_reduction 'Siemens XSCANS'
_computing_molecular_graphics 'Ortep-3 for Windows (Farrugia, 1997)'
_computing_publication_material 'WinGX publication routines (Farrugia, 1999)'
_computing_structure_refinement 'SHELXL-97 (Sheldrick, 1997)'
_computing_structure_solution 'SHELXS-97 (Sheldrick, 1997)'
_diffrn_ambient_temperature 293(2)
_diffrn_measured_fraction_theta_full 0.999
_diffrn_measured_fraction_theta_max 0.999
_diffrn_measurement_device_type 'Siemens P4'
_diffrn_measurement_method '\w scans'
_diffrn_radiation_monochromator graphite
_diffrn_radiation_type MoK\a
_diffrn_radiation_wavelength 0.71073
_diffrn_reflns_av_R_equivalents 0.0419
_diffrn_reflns_av_unetI/netI 0.0864
_diffrn_reflns_limit_h_max 1
_diffrn_reflns_limit_h_min -42
_diffrn_reflns_limit_k_max 7
_diffrn_reflns_limit_k_min -1
_diffrn_reflns_limit_l_max 1
_diffrn_reflns_limit_l_min -19
_diffrn_reflns_number 4171
_diffrn_reflns_theta_full 24.99
_diffrn_reflns_theta_max 24.99
_diffrn_reflns_theta_min 1.71
_diffrn_standards_decay_% 1.16
_diffrn_standards_interval_count 100
_diffrn_standards_number 3
_exptl_absorpt_coefficient_mu 0.075
_exptl_absorpt_correction_T_max 0.2639
_exptl_absorpt_correction_T_min 0.231
_exptl_absorpt_correction_type empirical
_exptl_crystal_colour colourless
_exptl_crystal_density_diffrn 1.182
_exptl_crystal_density_method 'not measured'
_exptl_crystal_description needle
_exptl_crystal_F_000 1296
_exptl_crystal_size_max 0.5
_exptl_crystal_size_mid 0.3
_exptl_crystal_size_min 0.5
_refine_diff_density_max 0.195
_refine_diff_density_min -0.18
_refine_diff_density_rms 0.042
_refine_ls_abs_structure_details 'Flack H D (1983), Acta Cryst. A39, 876-881'
_refine_ls_abs_structure_Flack 1(3)
_refine_ls_extinction_method none
_refine_ls_goodness_of_fit_ref 1.026
_refine_ls_hydrogen_treatment mixed
_refine_ls_matrix_type full
_refine_ls_number_parameters 359
_refine_ls_number_reflns 3358
_refine_ls_number_restraints 1
_refine_ls_restrained_S_all 1.026
_refine_ls_R_factor_all 0.1519
_refine_ls_R_factor_gt 0.063
_refine_ls_shift/su_max 0.099
_refine_ls_shift/su_mean 0.003
_refine_ls_structure_factor_coef Fsqd
_refine_ls_weighting_details 'calc w=1/[\s^2^(Fo^2^)+(0.0546P)^2^+0.5695P] where P=(Fo^2^+2Fc^2^)/3'
_refine_ls_weighting_scheme calc
_refine_ls_wR_factor_gt 0.1165
_refine_ls_wR_factor_ref 0.1514
_reflns_number_gt 1697
_reflns_number_total 3358
_reflns_threshold_expression >2sigma(I)
_cod_data_source_file jo035104hrom20030728_022542_1.cif
_cod_data_source_block vc663psi
_cod_depositor_comments
;
The following automatic conversions were performed:
'_symmetry_cell_setting' value 'Orthorhombic' changed to 'orthorhombic'
according to '/home/saulius/struct/CIF-dictionaries/cif_core.dic'
dictionary named 'cif_core.dic' version 2.4.1 from 2010-06-29.

Automatic conversion script
Id: cif_fix_enum 1527 2010-12-29 10:47:43Z saulius 
;
_cod_database_code 4022553

loop_
_symmetry_equiv_pos_as_xyz
'x, y, z'
'-x, -y, z+1/2'
'x+1/2, -y+1/2, z'
'-x+1/2, y+1/2, z+1/2'

loop_
_atom_site_label
_atom_site_type_symbol
_atom_site_fract_x
_atom_site_fract_y
_atom_site_fract_z
_atom_site_U_iso_or_equiv
_atom_site_adp_type
_atom_site_occupancy
_atom_site_symmetry_multiplicity
_atom_site_calc_flag
_atom_site_refinement_flags
C1A C 0.19963(17) 0.3034(11) 0.2542(4) 0.0441(16) Uani 1 1 d .
C2A C 0.20300(17) 0.2356(11) 0.3338(4) 0.0448(17) Uani 1 1 d .
C3A C 0.23524(18) 0.0788(12) 0.3422(4) 0.0534(19) Uani 1 1 d .
C4A C 0.25223(17) 0.0685(12) 0.2594(4) 0.0469(18) Uani 1 1 d .
C5A C 0.28230(18) -0.0548(13) 0.2298(5) 0.063(2) Uani 1 1 d .
H5A H 0.2969 -0.142 0.265 0.069 Uiso 1 1 calc R
C6A C 0.2898(2) -0.0439(14) 0.1463(5) 0.075(2) Uani 1 1 d .
H6A H 0.3099 -0.1261 0.125 0.082 Uiso 1 1 calc R
C7A C 0.2685(2) 0.0851(14) 0.0931(5) 0.073(2) Uani 1 1 d .
H7A H 0.2742 0.0873 0.0369 0.08 Uiso 1 1 calc R
C8A C 0.23883(18) 0.2108(13) 0.1231(4) 0.059(2) Uani 1 1 d .
H8A H 0.2247 0.301 0.0878 0.065 Uiso 1 1 calc R
C9A C 0.23042(17) 0.2003(11) 0.2066(4) 0.0444(17) Uani 1 1 d .
C10A C 0.2336(2) -0.1321(13) 0.3957(5) 0.072(2) Uani 1 1 d .
H10A H 0.2109 -0.1581 0.4277 0.086 Uiso 1 1 calc R
H10B H 0.2456 -0.2661 0.3742 0.086 Uiso 1 1 calc R
C11A C 0.2586(2) 0.0551(14) 0.4217(5) 0.072(2) Uani 1 1 d .
H11A H 0.2857 0.0345 0.416 0.087 Uiso 1 1 calc R
H11B H 0.251 0.1425 0.4694 0.087 Uiso 1 1 calc R
C12A C 0.1788(2) 0.2981(14) 0.4052(5) 0.059(2) Uani 1 1 d .
O12A O 0.17930(15) 0.2064(10) 0.4715(3) 0.0878(19) Uani 1 1 d .
O13A O 0.15821(15) 0.4759(10) 0.3911(3) 0.0749(16) Uani 1 1 d .
C14A C 0.1333(2) 0.5526(17) 0.4570(5) 0.090(3) Uani 1 1 d .
H14A H 0.148 0.5977 0.5049 0.108 Uiso 1 1 calc R
H14B H 0.1163 0.4339 0.4735 0.108 Uiso 1 1 calc R
C15A C 0.1117(2) 0.7448(15) 0.4242(6) 0.101(3) Uani 1 1 d .
H15A H 0.1288 0.863 0.4098 0.122 Uiso 1 1 calc R
H15B H 0.0944 0.7969 0.4657 0.122 Uiso 1 1 calc R
H15C H 0.0979 0.6993 0.3759 0.122 Uiso 1 1 calc R
C16A C 0.0846(2) 0.8396(14) 0.0923(6) 0.102(3) Uani 1 1 d .
H16A H 0.0845 0.8053 0.0342 0.122 Uiso 1 1 calc R
H16B H 0.0899 0.9955 0.0998 0.122 Uiso 1 1 calc R
H16C H 0.0603 0.8057 0.1155 0.122 Uiso 1 1 calc R
C1'A C 0.17050(16) 0.4440(11) 0.2153(4) 0.0442(16) Uiso 1 1 d .
C2'A C 0.1794(2) 0.6456(12) 0.1790(4) 0.062(2) Uiso 1 1 d .
H2'A H 0.2041 0.6979 0.1813 0.069 Uiso 1 1 calc R
C3'A C 0.15187(19) 0.7724(13) 0.1389(5) 0.071(2) Uiso 1 1 d .
H3'A H 0.1585 0.907 0.1141 0.078 Uiso 1 1 calc R
C4'A C 0.1148(2) 0.7001(13) 0.1356(5) 0.065(2) Uiso 1 1 d .
C5'A C 0.1064(2) 0.4972(12) 0.1695(5) 0.063(2) Uiso 1 1 d .
H5'A H 0.0819 0.4423 0.1654 0.07 Uiso 1 1 calc R
C6'A C 0.13363(17) 0.3706(12) 0.2101(4) 0.0586(19) Uiso 1 1 d .
H6'A H 0.1269 0.2349 0.234 0.064 Uiso 1 1 calc R
C1B C 0.41660(17) 0.8099(11) 0.2816(4) 0.0466(17) Uani 1 1 d .
C2B C 0.41059(18) 0.6977(11) 0.2091(4) 0.0485(17) Uani 1 1 d .
C3B C 0.37800(18) 0.5418(12) 0.2180(5) 0.0545(19) Uani 1 1 d .
C4B C 0.36432(18) 0.5826(12) 0.3038(5) 0.0507(18) Uani 1 1 d .
C5B C 0.3341(2) 0.4892(13) 0.3465(5) 0.066(2) Uani 1 1 d .
H5B H 0.3185 0.3835 0.3216 0.072 Uiso 1 1 calc R
C6B C 0.3279(2) 0.5574(15) 0.4266(5) 0.074(2) Uani 1 1 d .
H6B H 0.3081 0.495 0.4565 0.082 Uiso 1 1 calc R
C7B C 0.3508(2) 0.7191(14) 0.4641(5) 0.073(2) Uani 1 1 d .
H7B H 0.3459 0.7641 0.5182 0.08 Uiso 1 1 calc R
C8B C 0.3806(2) 0.8118(13) 0.4217(4) 0.063(2) Uani 1 1 d .
H8B H 0.396 0.9185 0.4466 0.069 Uiso 1 1 calc R
C9B C 0.38730(18) 0.7432(12) 0.3413(5) 0.0513(18) Uani 1 1 d .
C10B C 0.3513(2) 0.4751(12) 0.1483(5) 0.064(2) Uani 1 1 d .
H10C H 0.3247 0.4605 0.1615 0.076 Uiso 1 1 calc R
H10D H 0.3565 0.533 0.0933 0.076 Uiso 1 1 calc R
C11B C 0.3776(2) 0.3038(11) 0.1823(5) 0.066(2) Uani 1 1 d .
H11C H 0.3988 0.2585 0.1481 0.079 Uiso 1 1 calc R
H11D H 0.3669 0.1859 0.2162 0.079 Uiso 1 1 calc R
O12B O 0.42966(17) 0.5860(10) 0.0746(4) 0.095(2) Uani 1 1 d .
O13B O 0.45032(14) 0.9119(9) 0.1240(3) 0.0686(15) Uani 1 1 d .
C12B C 0.4309(2) 0.7227(16) 0.1291(5) 0.060(2) Uani 1 1 d .
C14B C 0.4738(2) 0.9372(16) 0.0511(5) 0.085(3) Uani 1 1 d .
H14C H 0.4582 0.9485 0.0019 0.102 Uiso 1 1 calc R
H14D H 0.4904 0.8091 0.0451 0.102 Uiso 1 1 calc R
C15B C 0.4964(2) 1.1442(16) 0.0621(6) 0.102(3) Uani 1 1 d .
H15D H 0.4797 1.2682 0.0716 0.122 Uiso 1 1 calc R
H15E H 0.5111 1.1712 0.0131 0.122 Uiso 1 1 calc R
H15F H 0.513 1.127 0.1087 0.122 Uiso 1 1 calc R
C16B C 0.5418(2) 1.4001(13) 0.3590(6) 0.090(3) Uani 1 1 d .
H16D H 0.5636 1.3135 0.3743 0.108 Uiso 1 1 calc R
H16E H 0.5353 1.499 0.4036 0.108 Uiso 1 1 calc R
H16F H 0.5475 1.486 0.3103 0.108 Uiso 1 1 calc R
C1'B C 0.44820(17) 0.9619(11) 0.3035(4) 0.0468(17) Uiso 1 1 d .
C2'B C 0.44194(18) 1.1681(11) 0.3384(4) 0.0523(18) Uiso 1 1 d .
H2'B H 0.4173 1.2137 0.3495 0.057 Uiso 1 1 calc R
C3'B C 0.47211(18) 1.3104(12) 0.3574(4) 0.060(2) Uiso 1 1 d .
H3'B H 0.4674 1.4496 0.3809 0.066 Uiso 1 1 calc R
C4'B C 0.50893(19) 1.2447(12) 0.3413(5) 0.0589(19) Uiso 1 1 d .
C5'B C 0.5150(2) 1.0380(12) 0.3087(5) 0.061(2) Uiso 1 1 d .
H5'B H 0.5396 0.9901 0.2997 0.067 Uiso 1 1 calc R
C6'B C 0.48504(18) 0.8963(12) 0.2884(4) 0.058(2) Uiso 1 1 d .
H6'B H 0.4899 0.7575 0.2647 0.064 Uiso 1 1 calc R

loop_
_atom_site_aniso_label
_atom_site_aniso_U_11
_atom_site_aniso_U_22
_atom_site_aniso_U_33
_atom_site_aniso_U_23
_atom_site_aniso_U_13
_atom_site_aniso_U_12
C1A 0.046(4) 0.039(4) 0.047(4) 0.001(4) -0.008(3) -0.003(3)
C2A 0.043(4) 0.048(4) 0.043(4) 0.002(4) 0.004(4) 0.009(4)
C3A 0.052(4) 0.062(5) 0.047(4) 0.015(4) -0.010(4) 0.002(4)
C4A 0.039(4) 0.063(5) 0.039(4) 0.003(4) 0.004(3) 0.001(4)
C5A 0.053(4) 0.069(5) 0.066(5) 0.023(5) 0.012(4) 0.012(4)
C6A 0.071(5) 0.078(6) 0.075(6) 0.015(5) 0.026(5) 0.019(5)
C7A 0.079(5) 0.088(6) 0.052(5) 0.019(5) 0.012(4) 0.014(5)
C8A 0.051(4) 0.079(6) 0.048(4) 0.010(5) 0.007(4) 0.008(4)
C9A 0.044(4) 0.045(4) 0.043(4) 0.009(4) 0.005(3) -0.002(4)
C10A 0.075(5) 0.082(6) 0.058(5) 0.031(5) 0.008(4) 0.010(5)
C11A 0.071(5) 0.085(6) 0.060(5) 0.020(5) -0.008(4) 0.002(5)
C12A 0.057(5) 0.068(6) 0.052(5) 0.004(5) -0.006(4) 0.002(4)
O12A 0.101(4) 0.113(5) 0.050(3) 0.016(4) 0.021(3) 0.029(4)
O13A 0.079(3) 0.093(4) 0.052(3) 0.004(3) 0.009(3) 0.029(4)
C14A 0.071(5) 0.136(8) 0.062(6) -0.010(6) 0.005(5) 0.024(6)
C15A 0.079(6) 0.132(9) 0.094(7) -0.033(8) -0.013(5) 0.046(7)
C16A 0.085(6) 0.091(6) 0.130(8) 0.037(7) -0.039(6) 0.024(6)
C1B 0.049(4) 0.048(4) 0.043(4) 0.003(4) -0.001(3) 0.009(4)
C2B 0.054(4) 0.044(4) 0.048(4) 0.005(4) 0.002(4) 0.007(4)
C3B 0.053(4) 0.052(4) 0.059(5) -0.004(4) -0.011(4) -0.001(4)
C4B 0.049(4) 0.048(4) 0.055(4) 0.003(4) -0.009(4) 0.006(4)
C5B 0.058(5) 0.073(6) 0.067(5) 0.019(5) -0.006(4) -0.003(4)
C6B 0.064(5) 0.090(6) 0.069(6) 0.020(6) 0.013(5) -0.012(5)
C7B 0.069(5) 0.098(7) 0.051(5) -0.003(5) 0.005(5) 0.001(6)
C8B 0.065(5) 0.075(6) 0.047(5) 0.006(5) -0.003(4) -0.002(5)
C9B 0.053(4) 0.051(4) 0.050(4) 0.004(4) -0.002(4) 0.007(4)
C10B 0.065(5) 0.053(5) 0.073(6) -0.008(5) -0.009(4) 0.004(4)
C11B 0.075(5) 0.045(4) 0.076(5) -0.001(5) -0.010(5) -0.002(4)
O12B 0.121(5) 0.093(4) 0.070(4) -0.031(4) 0.015(4) -0.022(4)
O13B 0.077(3) 0.077(4) 0.052(3) -0.006(3) 0.012(3) -0.004(3)
C12B 0.053(5) 0.068(6) 0.059(5) -0.005(5) -0.005(4) 0.005(5)
C14B 0.090(6) 0.107(7) 0.057(5) 0.000(6) 0.019(5) 0.001(6)
C15B 0.091(6) 0.119(8) 0.094(7) 0.025(7) 0.011(6) -0.010(6)
C16B 0.085(6) 0.085(7) 0.100(7) 0.023(6) -0.023(6) -0.035(5)

loop_
_atom_type_symbol
_atom_type_description
_atom_type_scat_dispersion_real
_atom_type_scat_dispersion_imag
_atom_type_scat_source
C C 0.0033 0.0016 'International Tables Vol C Tables 4.2.6.8 and 6.1.1.4'
H H 0 0 'International Tables Vol C Tables 4.2.6.8 and 6.1.1.4'
O O 0.0106 0.006 'International Tables Vol C Tables 4.2.6.8 and 6.1.1.4'

loop_
_geom_angle_atom_site_label_1
_geom_angle_atom_site_label_2
_geom_angle_atom_site_label_3
_geom_angle
C2A C1A C9A 107.8(6)
C2A C1A C1'A 129.7(6)
C9A C1A C1'A 122.4(6)
C1A C2A C3A 110.2(6)
C1A C2A C12A 127.7(6)
C3A C2A C12A 122.1(6)
C4A C3A C2A 105.0(6)
C4A C3A C10A 119.6(6)
C2A C3A C10A 123.0(6)
C4A C3A C11A 122.5(5)
C2A C3A C11A 123.4(7)
C10A C3A C11A 58.1(4)
C5A C4A C9A 121.1(6)
C5A C4A C3A 130.8(6)
C9A C4A C3A 107.9(6)
C6A C5A C4A 117.6(7)
C6A C5A H5A 121.2
C4A C5A H5A 121.2
C5A C6A C7A 122.1(7)
C5A C6A H6A 119
C7A C6A H6A 119
C6A C7A C8A 120.2(7)
C6A C7A H7A 119.9
C8A C7A H7A 119.9
C7A C8A C9A 118.8(7)
C7A C8A H8A 120.6
C9A C8A H8A 120.6
C8A C9A C4A 120.2(6)
C8A C9A C1A 130.6(6)
C4A C9A C1A 109.1(6)
C11A C10A C3A 61.1(5)
C11A C10A H10A 117.7
C3A C10A H10A 117.7
C11A C10A H10B 117.7
C3A C10A H10B 117.7
H10A C10A H10B 114.8
C10A C11A C3A 60.8(5)
C10A C11A H11A 117.7
C3A C11A H11A 117.7
C10A C11A H11B 117.7
C3A C11A H11B 117.7
H11A C11A H11B 114.8
O12A C12A O13A 122.2(8)
O12A C12A C2A 124.7(7)
O13A C12A C2A 113.0(7)
C12A O13A C14A 117.8(6)
O13A C14A C15A 107.3(7)
O13A C14A H14A 110.3
C15A C14A H14A 110.3
O13A C14A H14B 110.3
C15A C14A H14B 110.3
H14A C14A H14B 108.5
C14A C15A H15A 109.5
C14A C15A H15B 109.5
H15A C15A H15B 109.5
C14A C15A H15C 109.5
H15A C15A H15C 109.5
H15B C15A H15C 109.5
C4'A C16A H16A 109.5
C4'A C16A H16B 109.5
H16A C16A H16B 109.5
C4'A C16A H16C 109.5
H16A C16A H16C 109.5
H16B C16A H16C 109.5
C2'A C1'A C6'A 118.0(6)
C2'A C1'A C1A 121.5(6)
C6'A C1'A C1A 120.4(6)
C1'A C2'A C3'A 121.0(7)
C1'A C2'A H2'A 119.5
C3'A C2'A H2'A 119.5
C4'A C3'A C2'A 120.7(7)
C4'A C3'A H3'A 119.6
C2'A C3'A H3'A 119.6
C5'A C4'A C3'A 117.9(7)
C5'A C4'A C16A 121.2(7)
C3'A C4'A C16A 120.8(7)
C4'A C5'A C6'A 121.6(7)
C4'A C5'A H5'A 119.2
C6'A C5'A H5'A 119.2
C1'A C6'A C5'A 120.7(7)
C1'A C6'A H6'A 119.6
C5'A C6'A H6'A 119.6
C2B C1B C9B 108.6(6)
C2B C1B C1'B 128.5(6)
C9B C1B C1'B 122.8(6)
C1B C2B C12B 128.4(7)
C1B C2B C3B 110.2(6)
C12B C2B C3B 121.3(7)
C4B C3B C2B 103.8(6)
C4B C3B C10B 122.0(6)
C2B C3B C10B 125.0(6)
C4B C3B C11B 119.9(7)
C2B C3B C11B 123.4(6)
C10B C3B C11B 58.3(4)
C5B C4B C9B 120.7(7)
C5B C4B C3B 130.3(7)
C9B C4B C3B 109.1(6)
C6B C5B C4B 118.1(8)
C6B C5B H5B 121
C4B C5B H5B 121
C5B C6B C7B 121.3(8)
C5B C6B H6B 119.3
C7B C6B H6B 119.3
C8B C7B C6B 120.5(8)
C8B C7B H7B 119.7
C6B C7B H7B 119.7
C7B C8B C9B 118.6(7)
C7B C8B H8B 120.7
C9B C8B H8B 120.7
C8B C9B C4B 120.8(7)
C8B C9B C1B 130.9(7)
C4B C9B C1B 108.2(6)
C11B C10B C3B 61.3(5)
C11B C10B H10C 117.6
C3B C10B H10C 117.6
C11B C10B H10D 117.6
C3B C10B H10D 117.6
H10C C10B H10D 114.7
C10B C11B C3B 60.4(4)
C10B C11B H11C 117.7
C3B C11B H11C 117.7
C10B C11B H11D 117.7
C3B C11B H11D 117.7
H11C C11B H11D 114.9
C12B O13B C14B 115.9(7)
O12B C12B O13B 123.6(8)
O12B C12B C2B 123.5(8)
O13B C12B C2B 113.0(7)
O13B C14B C15B 107.4(7)
O13B C14B H14C 110.2
C15B C14B H14C 110.2
O13B C14B H14D 110.2
C15B C14B H14D 110.2
H14C C14B H14D 108.5
C14B C15B H15D 109.5
C14B C15B H15E 109.5
H15D C15B H15E 109.5
C14B C15B H15F 109.5
H15D C15B H15F 109.5
H15E C15B H15F 109.5
C4'B C16B H16D 109.5
C4'B C16B H16E 109.5
H16D C16B H16E 109.5
C4'B C16B H16F 109.5
H16D C16B H16F 109.5
H16E C16B H16F 109.5
C2'B C1'B C6'B 118.6(6)
C2'B C1'B C1B 121.8(6)
C6'B C1'B C1B 119.6(6)
C1'B C2'B C3'B 120.9(6)
C1'B C2'B H2'B 119.6
C3'B C2'B H2'B 119.6
C4'B C3'B C2'B 120.2(7)
C4'B C3'B H3'B 119.9
C2'B C3'B H3'B 119.9
C5'B C4'B C3'B 118.5(7)
C5'B C4'B C16B 120.6(7)
C3'B C4'B C16B 120.8(7)
C4'B C5'B C6'B 121.6(7)
C4'B C5'B H5'B 119.2
C6'B C5'B H5'B 119.2
C1'B C6'B C5'B 120.1(7)
C1'B C6'B H6'B 120
C5'B C6'B H6'B 120

loop_
_geom_bond_atom_site_label_1
_geom_bond_atom_site_label_2
_geom_bond_distance
C1A C2A 1.352(8)
C1A C9A 1.470(9)
C1A C1'A 1.472(8)
C2A C3A 1.483(8)
C2A C12A 1.484(9)
C3A C4A 1.467(9)
C3A C10A 1.530(9)
C3A C11A 1.534(9)
C4A C5A 1.380(8)
C4A C9A 1.395(8)
C5A C6A 1.377(10)
C5A H5A 0.93
C6A C7A 1.378(10)
C6A H6A 0.93
C7A C8A 1.381(9)
C7A H7A 0.93
C8A C9A 1.381(9)
C8A H8A 0.93
C10A C11A 1.488(9)
C10A H10A 0.97
C10A H10B 0.97
C11A H11A 0.97
C11A H11B 0.97
C12A O12A 1.202(8)
C12A O13A 1.311(8)
O13A C14A 1.456(8)
C14A C15A 1.479(10)
C14A H14A 0.97
C14A H14B 0.97
C15A H15A 0.96
C15A H15B 0.96
C15A H15C 0.96
C16A C4'A 1.527(9)
C16A H16A 0.96
C16A H16B 0.96
C16A H16C 0.96
C1'A C2'A 1.378(8)
C1'A C6'A 1.379(8)
C2'A C3'A 1.394(9)
C2'A H2'A 0.93
C3'A C4'A 1.383(9)
C3'A H3'A 0.93
C4'A C5'A 1.365(9)
C5'A C6'A 1.390(9)
C5'A H5'A 0.93
C6'A H6'A 0.93
C1B C2B 1.365(9)
C1B C9B 1.471(9)
C1B C1'B 1.485(9)
C2B C12B 1.486(10)
C2B C3B 1.490(9)
C3B C4B 1.488(10)
C3B C10B 1.523(9)
C3B C11B 1.537(9)
C4B C5B 1.390(9)
C4B C9B 1.397(9)
C5B C6B 1.374(10)
C5B H5B 0.93
C6B C7B 1.400(10)
C6B H6B 0.93
C7B C8B 1.375(9)
C7B H7B 0.93
C8B C9B 1.382(10)
C8B H8B 0.93
C10B C11B 1.490(9)
C10B H10C 0.97
C10B H10D 0.97
C11B H11C 0.97
C11B H11D 0.97
O12B C12B 1.202(9)
O13B C12B 1.328(9)
O13B C14B 1.449(9)
C14B C15B 1.485(10)
C14B H14C 0.97
C14B H14D 0.97
C15B H15D 0.96
C15B H15E 0.96
C15B H15F 0.96
C16B C4'B 1.517(9)
C16B H16D 0.96
C16B H16E 0.96
C16B H16F 0.96
C1'B C2'B 1.374(9)
C1'B C6'B 1.383(8)
C2'B C3'B 1.400(9)
C2'B H2'B 0.93
C3'B C4'B 1.386(8)
C3'B H3'B 0.93
C4'B C5'B 1.361(9)
C5'B C6'B 1.396(8)
C5'B H5'B 0.93
C6'B H6'B 0.93

loop_
_cod_related_entry_id
_cod_related_entry_database
_cod_related_entry_code
1 ChemSpider 9418680
